data_7161108
loop_
_publ_author_name
'Lysenko, Vladyslav'
'Popov, Ioann O.'
'Slobodyanyuk, Evgeniy Y.'
'Rusanov, Eduard B.'
'Pashenko, Olexandr Ye'
'Volochnyuk, Dmytro M.'
'Ryabukhin, Serhiy V.'

_publ_section_title
;
 Cyclooctadiene-derived cage-divergent synthesis of heteroadamantanes and
 alternative polycyclic systems.
;
_journal_issue 17
_journal_name_full 'Organic &amp; biomolecular chemistry'
_journal_page_first 3643
_journal_page_last 3648
_journal_paper_doi 10.1039/d6ob00368k
_journal_volume 24
_journal_year 2026
_chemical_formula_moiety 'C8 H12 I2 O'
_chemical_formula_sum 'C8 H12 I2 O'
_chemical_formula_weight 377.98
_space_group_crystal_system monoclinic
_space_group_IT_number 15
_space_group_name_Hall '-C 2yc'
_space_group_name_H-M_alt 'C 1 2/c 1'
_atom_sites_solution_hydrogens geom
_atom_sites_solution_primary dual
_audit_creation_date 2025-02-03
_audit_creation_method
;
Olex2 1.5
(compiled 2024.02.16 svn.r378c4104 for OlexSys, GUI svn.r6928)
;
_audit_update_record
;
2025-05-28 deposited with the CCDC.	2026-04-09 downloaded from the CCDC.
;
_cell_angle_alpha 90
_cell_angle_beta 128.734(4)
_cell_angle_gamma 90
_cell_formula_units_Z 4
_cell_length_a 19.1580(8)
_cell_length_b 5.3842(2)
_cell_length_c 13.0363(6)
_cell_measurement_reflns_used 3809
_cell_measurement_temperature 173(2)
_cell_measurement_theta_max 26.30
_cell_measurement_theta_min 2.73
_cell_volume 1048.95(10)
_computing_molecular_graphics 'Olex2 1.5 (Dolomanov et al., 2009)'
_computing_publication_material 'Olex2 1.5 (Dolomanov et al., 2009)'
_computing_structure_refinement 'SHELXL 2016/6 (Sheldrick, 2015)'
_computing_structure_solution 'SHELXT 2014/5 (Sheldrick, 2014)'
_diffrn_ambient_temperature 173(2)
_diffrn_measured_fraction_theta_full 1.000
_diffrn_measured_fraction_theta_max 1.000
_diffrn_measurement_device_type 'Bruker APEX-II CCD'
_diffrn_measurement_method '\f and \w scans'
_diffrn_radiation_type MoK\a
_diffrn_radiation_wavelength 0.71073
_diffrn_reflns_av_R_equivalents 0.0254
_diffrn_reflns_av_unetI/netI 0.0148
_diffrn_reflns_Laue_measured_fraction_full 1.000
_diffrn_reflns_Laue_measured_fraction_max 1.000
_diffrn_reflns_limit_h_max 22
_diffrn_reflns_limit_h_min -22
_diffrn_reflns_limit_k_max 6
_diffrn_reflns_limit_k_min -6
_diffrn_reflns_limit_l_max 15
_diffrn_reflns_limit_l_min -15
_diffrn_reflns_number 7025
_diffrn_reflns_point_group_measured_fraction_full 1.000
_diffrn_reflns_point_group_measured_fraction_max 1.000
_diffrn_reflns_theta_full 24.978
_diffrn_reflns_theta_max 24.978
_diffrn_reflns_theta_min 2.726
_diffrn_source_current 30.0
_diffrn_source_power 1.2
_diffrn_source_voltage 40.0
_diffrn_standards_number 0
_exptl_absorpt_coefficient_mu 5.946
_exptl_absorpt_correction_T_max 0.8277
_exptl_absorpt_correction_T_min 0.3537
_exptl_absorpt_correction_type numerical
_exptl_absorpt_process_details SADABS-2014/5
_exptl_crystal_colour colourless
_exptl_crystal_colour_primary colourless
_exptl_crystal_density_diffrn 2.393
_exptl_crystal_description prism
_exptl_crystal_F_000 696
_exptl_crystal_size_max 0.21
_exptl_crystal_size_mid 0.07
_exptl_crystal_size_min 0.06
_refine_diff_density_max 1.598
_refine_diff_density_min -1.336
_refine_diff_density_rms 0.110
_refine_ls_extinction_method none
_refine_ls_goodness_of_fit_ref 1.060
_refine_ls_hydrogen_treatment constr
_refine_ls_matrix_type full
_refine_ls_number_parameters 51
_refine_ls_number_reflns 924
_refine_ls_number_restraints 0
_refine_ls_restrained_S_all 1.060
_refine_ls_R_factor_all 0.0337
_refine_ls_R_factor_gt 0.0291
_refine_ls_shift/su_max 0.001
_refine_ls_shift/su_mean 0.000
_refine_ls_structure_factor_coef Fsqd
_refine_ls_weighting_details 'w=1/[\s^2^(Fo^2^)+(0.0088P)^2^+13.7636P] where P=(Fo^2^+2Fc^2^)/3'
_refine_ls_weighting_scheme calc
_refine_ls_wR_factor_gt 0.0570
_refine_ls_wR_factor_ref 0.0605
_reflns_Friedel_coverage 0.000
_reflns_number_gt 828
_reflns_number_total 924
_reflns_threshold_expression 'I > 2\s(I)'
_cod_data_source_file d6ob00368k2.cif
_cod_data_source_block v586
_cod_depositor_comments 'Adding full bibliography for 7161105--7161112.cif.'
_cod_original_cell_volume 1048.95(9)
_cod_database_code 7161108
_shelx_shelxl_version_number 2016/6
_shelx_space_group_comment
;
The symmetry employed for this shelxl refinement is uniquely defined
by the following loop, which should always be used as a source of
symmetry information in preference to the above space-group names.
They are only intended as comments.
;
_shelx_estimated_absorpt_t_max 0.717
_shelx_estimated_absorpt_t_min 0.368
_olex2_refinement_description
;
1. Fixed Uiso
 At 1.2 times of:
  All C(H) groups, All C(H,H) groups
2.a Ternary CH refined with riding coordinates:
 C1(H1), C4(H4)
2.b Secondary CH2 refined with riding coordinates:
 C2(H2A,H2B), C3(H3A,H3B)
;
_olex2_submission_special_instructions 'No special instructions were received'

loop_
_space_group_symop_operation_xyz
'x, y, z'
'-x, y, -z+1/2'
'x+1/2, y+1/2, z'
'-x+1/2, y+1/2, -z+1/2'
'-x, -y, -z'
'x, -y, z-1/2'
'-x+1/2, -y+1/2, -z'
'x+1/2, -y+1/2, z-1/2'

loop_
_atom_site_label
_atom_site_type_symbol
_atom_site_fract_x
_atom_site_fract_y
_atom_site_fract_z
_atom_site_U_iso_or_equiv
_atom_site_adp_type
_atom_site_occupancy
_atom_site_site_symmetry_order
_atom_site_calc_flag
_atom_site_refinement_flags_posn
_atom_site_refinement_flags_adp
_atom_site_refinement_flags_occupancy
_atom_site_disorder_assembly
_atom_site_disorder_group
I1 I 0.31188(3) 0.94018(9) 0.71973(4) 0.05757(18) Uani 1 1 d . . . . .
O1 O 0.500000 0.4277(10) 0.750000 0.0609(17) Uani 1 2 d S T P . .
C1 C 0.3831(4) 0.7161(11) 0.6729(5) 0.0426(13) Uani 1 1 d . . . . .
H1 H 0.339959 0.587570 0.608232 0.051 Uiso 1 1 calc R U . . .
C2 C 0.4085(3) 0.8723(10) 0.6043(5) 0.0359(12) Uani 1 1 d . . . . .
H2A H 0.441717 1.021375 0.657770 0.043 Uiso 1 1 calc R U . . .
H2B H 0.353784 0.928015 0.517904 0.043 Uiso 1 1 calc R U . . .
C3 C 0.4667(4) 0.7213(11) 0.5847(5) 0.0424(13) Uani 1 1 d . . . . .
H3A H 0.428205 0.602707 0.511538 0.051 Uiso 1 1 calc R U . . .
H3B H 0.493962 0.834858 0.558897 0.051 Uiso 1 1 calc R U . . .
C4 C 0.5405(4) 0.5780(11) 0.7065(6) 0.0500(15) Uani 1 1 d . . . . .
H4 H 0.567115 0.461237 0.679638 0.060 Uiso 1 1 calc R U . . .

loop_
_atom_site_aniso_label
_atom_site_aniso_U_11
_atom_site_aniso_U_22
_atom_site_aniso_U_33
_atom_site_aniso_U_23
_atom_site_aniso_U_13
_atom_site_aniso_U_12
I1 0.0469(2) 0.0802(3) 0.0567(3) -0.0274(2) 0.0378(2) -0.0241(2)
O1 0.109(5) 0.023(3) 0.072(4) 0.000 0.067(4) 0.000
C1 0.054(3) 0.041(3) 0.035(3) -0.015(2) 0.029(3) -0.019(3)
C2 0.040(3) 0.035(3) 0.029(3) 0.001(2) 0.020(2) -0.004(2)
C3 0.055(3) 0.046(3) 0.031(3) -0.005(2) 0.029(3) -0.001(3)
C4 0.082(4) 0.036(3) 0.046(3) 0.002(3) 0.046(3) 0.019(3)

loop_
_atom_type_symbol
_atom_type_description
_atom_type_scat_dispersion_real
_atom_type_scat_dispersion_imag
_atom_type_scat_source
C C 0.0033 0.0016 'International Tables Vol C Tables 4.2.6.8 and 6.1.1.4'
H H 0.0000 0.0000 'International Tables Vol C Tables 4.2.6.8 and 6.1.1.4'
I I -0.4742 1.8119 'International Tables Vol C Tables 4.2.6.8 and 6.1.1.4'
O O 0.0106 0.0060 'International Tables Vol C Tables 4.2.6.8 and 6.1.1.4'

loop_
_geom_angle_atom_site_label_1
_geom_angle_atom_site_label_2
_geom_angle_atom_site_label_3
_geom_angle
_geom_angle_site_symmetry_1
_geom_angle_site_symmetry_3
_geom_angle_publ_flag
C4 O1 C4 112.7(6) . 2_656 ?
I1 C1 H1 106.7 . . ?
C2 C1 I1 110.4(4) . . ?
C2 C1 H1 106.7 . . ?
C4 C1 I1 110.5(3) 2_656 . ?
C4 C1 H1 106.7 2_656 . ?
C4 C1 C2 115.3(5) 2_656 . ?
C1 C2 H2A 109.7 . . ?
C1 C2 H2B 109.7 . . ?
C1 C2 C3 110.0(4) . . ?
H2A C2 H2B 108.2 . . ?
C3 C2 H2A 109.7 . . ?
C3 C2 H2B 109.7 . . ?
C2 C3 H3A 108.9 . . ?
C2 C3 H3B 108.9 . . ?
H3A C3 H3B 107.7 . . ?
C4 C3 C2 113.3(4) . . ?
C4 C3 H3A 108.9 . . ?
C4 C3 H3B 108.9 . . ?
O1 C4 C1 105.8(4) . 2_656 ?
O1 C4 C3 108.3(5) . . ?
O1 C4 H4 107.4 . . ?
C1 C4 C3 120.0(5) 2_656 . ?
C1 C4 H4 107.4 2_656 . ?
C3 C4 H4 107.4 . . ?

loop_
_geom_bond_atom_site_label_1
_geom_bond_atom_site_label_2
_geom_bond_distance
_geom_bond_site_symmetry_2
_geom_bond_publ_flag
I1 C1 2.175(6) . ?
O1 C4 1.460(7) . ?
O1 C4 1.460(7) 2_656 ?
C1 H1 1.0000 . ?
C1 C2 1.514(7) . ?
C1 C4 1.513(8) 2_656 ?
C2 H2A 0.9900 . ?
C2 H2B 0.9900 . ?
C2 C3 1.524(7) . ?
C3 H3A 0.9900 . ?
C3 H3B 0.9900 . ?
C3 C4 1.519(8) . ?
C4 H4 1.0000 . ?

loop_
_geom_torsion_atom_site_label_1
_geom_torsion_atom_site_label_2
_geom_torsion_atom_site_label_3
_geom_torsion_atom_site_label_4
_geom_torsion
_geom_torsion_site_symmetry_1
_geom_torsion_site_symmetry_2
_geom_torsion_site_symmetry_3
_geom_torsion_site_symmetry_4
_geom_torsion_publ_flag
I1 C1 C2 C3 174.1(3) . . . . ?
C1 C2 C3 C4 -45.8(6) . . . . ?
C2 C3 C4 O1 53.7(6) . . . . ?
C2 C3 C4 C1 -67.7(7) . . . 2_656 ?
C4 O1 C4 C1 64.8(3) 2_656 . . 2_656 ?
C4 O1 C4 C3 -65.0(3) 2_656 . . . ?
C4 C1 C2 C3 48.1(6) 2_656 . . . ?
